data_4067221
loop_
_publ_author_name
'Jin, Zhong'
'Qiu, Ling-Ling'
'Li, Yan-Qing'
'Song, Hai-Bin'
'Fang, Jian-Xin'

_publ_section_title
;
 Insight into the Steric and Electronic Effects of Ancillary Ligands:
 Synthesis and Structure&#x2212;Reactivity Relationship of Well-Defined,
 Air- and Moisture-Stable (NHC)Pd(sal)Cl Complexes (sal = Salicylaldimine)
;
_journal_issue 23
_journal_name_full Organometallics
_journal_page_first 6578
_journal_paper_doi 10.1021/om100906n
_journal_volume 29
_journal_year 2010
_chemical_formula_moiety 'C46 H58 Cl N3 O Pd'
_chemical_formula_sum 'C46 H58 Cl N3 O Pd'
_chemical_formula_weight 810.80
_chemical_name_systematic
; 
 ? 
;
_space_group_IT_number 2
_symmetry_cell_setting triclinic
_symmetry_space_group_name_Hall '-P 1'
_symmetry_space_group_name_H-M 'P -1'
_atom_sites_solution_hydrogens geom
_atom_sites_solution_primary direct
_atom_sites_solution_secondary difmap
_audit_creation_method SHELXL-97
_audit_update_record
;
2010-09-19 # Formatted by publCIF
;
_cell_angle_alpha 84.306(8)
_cell_angle_beta 69.835(6)
_cell_angle_gamma 81.668(8)
_cell_formula_units_Z 2
_cell_length_a 11.3608(8)
_cell_length_b 12.4600(10)
_cell_length_c 15.9450(14)
_cell_measurement_reflns_used 7512
_cell_measurement_temperature 113(2)
_cell_measurement_theta_max 28.20
_cell_measurement_theta_min 1.70
_cell_volume 2093.4(3)
_computing_cell_refinement 'CrystalClear-SM Expert 2.0 r2'
_computing_data_collection 'CrystalClear-SM Expert 2.0 r2 (Rigaku, 2009)'
_computing_data_reduction 'CrystalClear-SM Expert 2.0 r2'
_computing_molecular_graphics 'CrystalStructure 4.0'
_computing_publication_material 'CrystalStructure 4.0 (Rigaku, 2009)'
_computing_structure_refinement 'SHELXL-97 (Sheldrick, 2008)'
_computing_structure_solution 'SHELXS-97 (Sheldrick, 2008)'
_diffrn_ambient_temperature 113(2)
_diffrn_measured_fraction_theta_full 0.983
_diffrn_measured_fraction_theta_max 0.983
_diffrn_measurement_device_type 'Rigaku Saturn724 CCD camera'
_diffrn_measurement_method \w
_diffrn_radiation_monochromator multilayer
_diffrn_radiation_source 'rotating anode'
_diffrn_radiation_type MoK\a
_diffrn_radiation_wavelength 0.71075
_diffrn_reflns_av_R_equivalents 0.0274
_diffrn_reflns_av_sigmaI/netI 0.0480
_diffrn_reflns_limit_h_max 14
_diffrn_reflns_limit_h_min -14
_diffrn_reflns_limit_k_max 16
_diffrn_reflns_limit_k_min -16
_diffrn_reflns_limit_l_max 20
_diffrn_reflns_limit_l_min -15
_diffrn_reflns_number 19419
_diffrn_reflns_theta_full 27.88
_diffrn_reflns_theta_max 27.88
_diffrn_reflns_theta_min 1.36
_exptl_absorpt_coefficient_mu 0.544
_exptl_absorpt_correction_T_max 0.9180
_exptl_absorpt_correction_T_min 0.8990
_exptl_absorpt_correction_type multi-scan
_exptl_absorpt_process_details CrystalClear
_exptl_crystal_colour colorless
_exptl_crystal_density_diffrn 1.286
_exptl_crystal_density_method 'not measured'
_exptl_crystal_description prism
_exptl_crystal_F_000 852
_exptl_crystal_size_max 0.20
_exptl_crystal_size_mid 0.18
_exptl_crystal_size_min 0.16
_refine_diff_density_max 0.698
_refine_diff_density_min -0.401
_refine_diff_density_rms 0.076
_refine_ls_extinction_method none
_refine_ls_goodness_of_fit_ref 1.032
_refine_ls_hydrogen_treatment constr
_refine_ls_matrix_type full
_refine_ls_number_parameters 481
_refine_ls_number_reflns 9814
_refine_ls_number_restraints 0
_refine_ls_restrained_S_all 1.032
_refine_ls_R_factor_all 0.0387
_refine_ls_R_factor_gt 0.0321
_refine_ls_shift/su_max 0.000
_refine_ls_shift/su_mean 0.000
_refine_ls_structure_factor_coef Fsqd
_refine_ls_weighting_details 'calc w=1/[\s^2^(Fo^2^)+(0.0393P)^2^+0.0000P] where P=(Fo^2^+2Fc^2^)/3'
_refine_ls_weighting_scheme calc
_refine_ls_wR_factor_gt 0.0740
_refine_ls_wR_factor_ref 0.0768
_reflns_number_gt 8480
_reflns_number_total 9814
_reflns_threshold_expression >2sigma(I)
_cod_data_source_file om100906n_si_001.cif
_cod_data_source_block 1c
_cod_database_code 4067221

loop_
_symmetry_equiv_pos_as_xyz
'x, y, z'
'-x, -y, -z'

loop_
_atom_site_label
_atom_site_type_symbol
_atom_site_fract_x
_atom_site_fract_y
_atom_site_fract_z
_atom_site_U_iso_or_equiv
_atom_site_adp_type
_atom_site_occupancy
_atom_site_symmetry_multiplicity
_atom_site_calc_flag
_atom_site_refinement_flags
Pd1 Pd 0.499154(12) 0.196651(11) 0.226976(9) 0.01505(5) Uani 1 1 d .
Cl1 Cl 0.51560(4) 0.37325(4) 0.17433(3) 0.02365(10) Uani 1 1 d .
O1 O 0.47288(11) 0.04143(10) 0.27378(8) 0.0204(3) Uani 1 1 d .
N1 N 0.68970(13) 0.16545(12) 0.20967(9) 0.0164(3) Uani 1 1 d .
N2 N 0.25382(13) 0.21868(12) 0.18859(9) 0.0164(3) Uani 1 1 d .
N3 N 0.23066(13) 0.29401(12) 0.30965(9) 0.0162(3) Uani 1 1 d .
C1 C 0.56013(17) -0.03858(15) 0.26814(12) 0.0183(4) Uani 1 1 d .
C2 C 0.69276(17) -0.03234(15) 0.23467(11) 0.0184(4) Uani 1 1 d .
C3 C 0.77797(17) -0.12869(15) 0.22441(12) 0.0219(4) Uani 1 1 d .
H3 H 0.8661 -0.1233 0.2009 0.026 Uiso 1 1 calc R
C4 C 0.73819(19) -0.22962(16) 0.24709(12) 0.0243(4) Uani 1 1 d .
H4 H 0.7969 -0.2935 0.2365 0.029 Uiso 1 1 calc R
C5 C 0.60828(19) -0.23577(16) 0.28644(12) 0.0239(4) Uani 1 1 d .
H5 H 0.5789 -0.3047 0.3052 0.029 Uiso 1 1 calc R
C6 C 0.52278(18) -0.14419(16) 0.29833(12) 0.0225(4) Uani 1 1 d .
H6 H 0.4357 -0.1512 0.3276 0.027 Uiso 1 1 calc R
C7 C 0.74681(16) 0.06907(15) 0.21396(11) 0.0184(4) Uani 1 1 d .
H7 H 0.8353 0.0640 0.2021 0.022 Uiso 1 1 calc R
C8 C 0.76345(15) 0.25523(15) 0.19817(12) 0.0187(4) Uani 1 1 d .
C9 C 0.83133(16) 0.29324(15) 0.11120(12) 0.0209(4) Uani 1 1 d .
C10 C 0.89517(17) 0.38398(16) 0.10329(14) 0.0242(4) Uani 1 1 d .
H10 H 0.9431 0.4109 0.0455 0.029 Uiso 1 1 calc R
C11 C 0.88968(17) 0.43490(16) 0.17765(14) 0.0264(4) Uani 1 1 d .
H11 H 0.9319 0.4974 0.1707 0.032 Uiso 1 1 calc R
C12 C 0.82291(17) 0.39531(16) 0.26226(14) 0.0262(4) Uani 1 1 d .
H12 H 0.8205 0.4306 0.3131 0.031 Uiso 1 1 calc R
C13 C 0.75878(17) 0.30408(16) 0.27436(13) 0.0231(4) Uani 1 1 d .
C14 C 0.83714(19) 0.23847(17) 0.02915(13) 0.0284(5) Uani 1 1 d .
H14 H 0.7590 0.2018 0.0450 0.034 Uiso 1 1 calc R
C15 C 0.8402(2) 0.3174(2) -0.05072(14) 0.0401(6) Uani 1 1 d .
H15A H 0.7704 0.3759 -0.0325 0.048 Uiso 1 1 calc R
H15B H 0.8316 0.2787 -0.0985 0.048 Uiso 1 1 calc R
H15C H 0.9206 0.3483 -0.0725 0.048 Uiso 1 1 calc R
C16 C 0.9501(2) 0.1506(2) 0.00338(16) 0.0469(7) Uani 1 1 d .
H16A H 1.0283 0.1837 -0.0108 0.056 Uiso 1 1 calc R
H16B H 0.9512 0.1150 -0.0490 0.056 Uiso 1 1 calc R
H16C H 0.9432 0.0967 0.0535 0.056 Uiso 1 1 calc R
C17 C 0.68612(19) 0.26342(18) 0.36904(13) 0.0309(5) Uani 1 1 d .
H17 H 0.6479 0.1979 0.3641 0.037 Uiso 1 1 calc R
C18 C 0.5786(2) 0.3483(2) 0.41578(15) 0.0438(6) Uani 1 1 d .
H18A H 0.6134 0.4120 0.4249 0.053 Uiso 1 1 calc R
H18B H 0.5280 0.3176 0.4738 0.053 Uiso 1 1 calc R
H18C H 0.5251 0.3701 0.3787 0.053 Uiso 1 1 calc R
C19 C 0.7740(2) 0.22865(19) 0.42366(14) 0.0369(5) Uani 1 1 d .
H19A H 0.8382 0.1702 0.3943 0.044 Uiso 1 1 calc R
H19B H 0.7248 0.2027 0.4839 0.044 Uiso 1 1 calc R
H19C H 0.8153 0.2908 0.4277 0.044 Uiso 1 1 calc R
C20 C 0.31650(15) 0.23405(14) 0.24411(11) 0.0153(3) Uani 1 1 d .
C21 C 0.13096(16) 0.27058(15) 0.21836(12) 0.0214(4) Uani 1 1 d .
H21 H 0.0691 0.2726 0.1904 0.026 Uiso 1 1 calc R
C22 C 0.11651(16) 0.31693(15) 0.29382(12) 0.0216(4) Uani 1 1 d .
H22 H 0.0422 0.3579 0.3299 0.026 Uiso 1 1 calc R
C23 C 0.29768(16) 0.14956(15) 0.11309(12) 0.0177(4) Uani 1 1 d .
C24 C 0.27394(16) 0.04109(15) 0.13016(12) 0.0191(4) Uani 1 1 d .
C25 C 0.30982(18) -0.02312(16) 0.05641(13) 0.0244(4) Uani 1 1 d .
H25 H 0.2968 -0.0976 0.0655 0.029 Uiso 1 1 calc R
C26 C 0.36410(19) 0.01972(17) -0.02980(13) 0.0272(4) Uani 1 1 d .
H26 H 0.3885 -0.0255 -0.0790 0.033 Uiso 1 1 calc R
C27 C 0.38280(18) 0.12818(16) -0.04422(12) 0.0246(4) Uani 1 1 d .
H27 H 0.4182 0.1570 -0.1037 0.030 Uiso 1 1 calc R
C28 C 0.35082(17) 0.19654(15) 0.02693(12) 0.0207(4) Uani 1 1 d .
C29 C 0.20707(18) -0.00458(16) 0.22370(13) 0.0236(4) Uani 1 1 d .
H29 H 0.2256 0.0367 0.2675 0.028 Uiso 1 1 calc R
C30 C 0.06316(19) 0.01083(19) 0.24330(15) 0.0363(5) Uani 1 1 d .
H30A H 0.0339 0.0884 0.2382 0.044 Uiso 1 1 calc R
H30B H 0.0207 -0.0183 0.3040 0.044 Uiso 1 1 calc R
H30C H 0.0434 -0.0278 0.2001 0.044 Uiso 1 1 calc R
C31 C 0.2491(2) -0.12482(17) 0.23818(14) 0.0309(5) Uani 1 1 d .
H31A H 0.2156 -0.1680 0.2053 0.037 Uiso 1 1 calc R
H31B H 0.2171 -0.1459 0.3021 0.037 Uiso 1 1 calc R
H31C H 0.3415 -0.1378 0.2163 0.037 Uiso 1 1 calc R
C32 C 0.37032(18) 0.31579(16) 0.00895(12) 0.0233(4) Uani 1 1 d .
H32 H 0.3503 0.3484 0.0679 0.028 Uiso 1 1 calc R
C33 C 0.2804(2) 0.37617(19) -0.03727(16) 0.0411(6) Uani 1 1 d .
H33A H 0.2947 0.3426 -0.0935 0.049 Uiso 1 1 calc R
H33B H 0.2961 0.4524 -0.0498 0.049 Uiso 1 1 calc R
H33C H 0.1930 0.3722 0.0019 0.049 Uiso 1 1 calc R
C34 C 0.5073(2) 0.33009(19) -0.04638(15) 0.0394(6) Uani 1 1 d .
H34A H 0.5632 0.2924 -0.0150 0.047 Uiso 1 1 calc R
H34B H 0.5176 0.4076 -0.0548 0.047 Uiso 1 1 calc R
H34C H 0.5289 0.2995 -0.1048 0.047 Uiso 1 1 calc R
C35 C 0.24607(16) 0.32740(15) 0.38919(11) 0.0177(4) Uani 1 1 d .
C36 C 0.25172(16) 0.24767(15) 0.45706(12) 0.0200(4) Uani 1 1 d .
C37 C 0.25470(18) 0.28308(17) 0.53623(13) 0.0261(4) Uani 1 1 d .
H37 H 0.2592 0.2313 0.5833 0.031 Uiso 1 1 calc R
C38 C 0.2513(2) 0.39144(18) 0.54777(14) 0.0315(5) Uani 1 1 d .
H38 H 0.2524 0.4136 0.6028 0.038 Uiso 1 1 calc R
C39 C 0.24621(19) 0.46824(17) 0.48029(13) 0.0295(5) Uani 1 1 d .
H39 H 0.2445 0.5428 0.4892 0.035 Uiso 1 1 calc R
C40 C 0.24360(17) 0.43810(16) 0.39882(13) 0.0225(4) Uani 1 1 d .
C41 C 0.24998(19) 0.12766(16) 0.44842(13) 0.0234(4) Uani 1 1 d .
H41 H 0.2823 0.1141 0.3832 0.028 Uiso 1 1 calc R
C42 C 0.1151(2) 0.0994(2) 0.48604(18) 0.0494(7) Uani 1 1 d .
H42A H 0.0795 0.1146 0.5496 0.059 Uiso 1 1 calc R
H42B H 0.1148 0.0222 0.4792 0.059 Uiso 1 1 calc R
H42C H 0.0642 0.1433 0.4536 0.059 Uiso 1 1 calc R
C43 C 0.3357(3) 0.05486(19) 0.49172(16) 0.0425(6) Uani 1 1 d .
H43A H 0.4200 0.0787 0.4697 0.051 Uiso 1 1 calc R
H43B H 0.3415 -0.0205 0.4765 0.051 Uiso 1 1 calc R
H43C H 0.3004 0.0596 0.5568 0.051 Uiso 1 1 calc R
C44 C 0.23923(19) 0.52502(16) 0.32588(14) 0.0282(4) Uani 1 1 d .
H44 H 0.2524 0.4881 0.2699 0.034 Uiso 1 1 calc R
C45 C 0.1102(2) 0.59399(19) 0.35076(17) 0.0436(6) Uani 1 1 d .
H45A H 0.0441 0.5471 0.3601 0.052 Uiso 1 1 calc R
H45B H 0.1090 0.6485 0.3022 0.052 Uiso 1 1 calc R
H45C H 0.0949 0.6305 0.4059 0.052 Uiso 1 1 calc R
C46 C 0.3451(2) 0.59760(18) 0.30673(15) 0.0374(6) Uani 1 1 d .
H46A H 0.3318 0.6374 0.3599 0.045 Uiso 1 1 calc R
H46B H 0.3442 0.6493 0.2564 0.045 Uiso 1 1 calc R
H46C H 0.4269 0.5523 0.2917 0.045 Uiso 1 1 calc R

loop_
_atom_site_aniso_label
_atom_site_aniso_U_11
_atom_site_aniso_U_22
_atom_site_aniso_U_33
_atom_site_aniso_U_23
_atom_site_aniso_U_13
_atom_site_aniso_U_12
Pd1 0.01370(7) 0.01415(8) 0.01756(8) -0.00122(5) -0.00539(5) -0.00183(5)
Cl1 0.0201(2) 0.0162(2) 0.0329(3) 0.00373(18) -0.00758(19) -0.00342(17)
O1 0.0167(6) 0.0161(7) 0.0271(7) 0.0016(5) -0.0058(5) -0.0039(5)
N1 0.0153(7) 0.0166(8) 0.0182(7) -0.0015(6) -0.0060(6) -0.0031(6)
N2 0.0153(7) 0.0173(8) 0.0170(7) 0.0001(6) -0.0065(6) -0.0016(6)
N3 0.0145(7) 0.0173(8) 0.0167(7) -0.0009(6) -0.0054(6) -0.0011(6)
C1 0.0215(9) 0.0177(9) 0.0186(9) 0.0001(7) -0.0107(7) -0.0020(7)
C2 0.0215(9) 0.0193(10) 0.0164(9) -0.0021(7) -0.0091(7) -0.0017(7)
C3 0.0222(9) 0.0218(10) 0.0219(10) -0.0025(8) -0.0086(8) 0.0001(7)
C4 0.0316(10) 0.0177(10) 0.0254(10) -0.0029(8) -0.0137(8) 0.0028(8)
C5 0.0334(10) 0.0172(10) 0.0257(10) 0.0037(8) -0.0155(8) -0.0070(8)
C6 0.0243(9) 0.0208(10) 0.0250(10) 0.0033(8) -0.0114(8) -0.0060(8)
C7 0.0157(8) 0.0212(10) 0.0190(9) -0.0026(7) -0.0068(7) -0.0013(7)
C8 0.0131(8) 0.0150(9) 0.0289(10) -0.0035(7) -0.0079(7) -0.0006(7)
C9 0.0169(8) 0.0183(10) 0.0276(10) -0.0015(8) -0.0077(7) -0.0010(7)
C10 0.0201(9) 0.0182(10) 0.0339(11) 0.0033(8) -0.0093(8) -0.0035(7)
C11 0.0205(9) 0.0147(10) 0.0481(13) -0.0007(9) -0.0164(9) -0.0034(7)
C12 0.0224(9) 0.0219(10) 0.0368(11) -0.0116(9) -0.0109(8) -0.0013(8)
C13 0.0178(8) 0.0233(10) 0.0281(10) -0.0059(8) -0.0065(8) -0.0018(7)
C14 0.0320(11) 0.0264(11) 0.0264(11) -0.0020(8) -0.0061(9) -0.0108(9)
C15 0.0514(14) 0.0430(15) 0.0291(12) 0.0045(10) -0.0141(10) -0.0190(12)
C16 0.0554(15) 0.0372(14) 0.0353(13) -0.0119(11) -0.0008(11) 0.0062(12)
C17 0.0304(11) 0.0368(13) 0.0273(11) -0.0107(9) -0.0050(9) -0.0153(10)
C18 0.0240(11) 0.0682(19) 0.0390(13) -0.0206(13) -0.0060(10) -0.0040(11)
C19 0.0443(13) 0.0339(13) 0.0300(12) -0.0036(9) -0.0086(10) -0.0054(10)
C20 0.0159(8) 0.0141(9) 0.0154(8) 0.0017(7) -0.0049(7) -0.0027(7)
C21 0.0161(8) 0.0226(10) 0.0266(10) -0.0006(8) -0.0104(7) 0.0015(7)
C22 0.0150(8) 0.0245(10) 0.0247(10) -0.0034(8) -0.0069(7) 0.0012(7)
C23 0.0167(8) 0.0191(9) 0.0197(9) -0.0031(7) -0.0102(7) 0.0012(7)
C24 0.0187(8) 0.0196(10) 0.0235(9) -0.0011(7) -0.0131(7) -0.0013(7)
C25 0.0291(10) 0.0193(10) 0.0308(11) -0.0038(8) -0.0175(9) -0.0019(8)
C26 0.0332(11) 0.0268(11) 0.0252(10) -0.0091(8) -0.0150(9) 0.0032(9)
C27 0.0295(10) 0.0271(11) 0.0182(9) -0.0014(8) -0.0106(8) 0.0004(8)
C28 0.0211(9) 0.0212(10) 0.0221(10) -0.0010(7) -0.0117(7) 0.0016(7)
C29 0.0266(10) 0.0229(10) 0.0253(10) 0.0009(8) -0.0129(8) -0.0065(8)
C30 0.0271(11) 0.0337(13) 0.0442(14) 0.0050(10) -0.0079(10) -0.0063(9)
C31 0.0386(12) 0.0232(11) 0.0356(12) 0.0044(9) -0.0188(10) -0.0070(9)
C32 0.0302(10) 0.0190(10) 0.0188(9) 0.0014(7) -0.0080(8) 0.0004(8)
C33 0.0568(15) 0.0250(12) 0.0492(15) 0.0008(10) -0.0315(12) 0.0035(11)
C34 0.0398(12) 0.0295(13) 0.0387(13) 0.0010(10) 0.0007(10) -0.0083(10)
C35 0.0146(8) 0.0208(10) 0.0163(9) -0.0029(7) -0.0029(7) -0.0025(7)
C36 0.0183(8) 0.0225(10) 0.0183(9) -0.0013(7) -0.0041(7) -0.0045(7)
C37 0.0294(10) 0.0294(11) 0.0191(10) -0.0015(8) -0.0076(8) -0.0035(9)
C38 0.0371(11) 0.0363(13) 0.0231(10) -0.0116(9) -0.0101(9) -0.0036(10)
C39 0.0350(11) 0.0241(11) 0.0287(11) -0.0126(9) -0.0069(9) -0.0027(9)
C40 0.0197(9) 0.0205(10) 0.0242(10) -0.0051(8) -0.0027(8) -0.0011(7)
C41 0.0314(10) 0.0208(10) 0.0196(9) 0.0023(7) -0.0096(8) -0.0073(8)
C42 0.0414(14) 0.0413(16) 0.0618(17) 0.0039(13) -0.0079(12) -0.0211(12)
C43 0.0672(17) 0.0261(12) 0.0438(14) 0.0014(10) -0.0343(12) 0.0011(11)
C44 0.0333(11) 0.0190(10) 0.0294(11) -0.0014(8) -0.0081(9) -0.0003(8)
C45 0.0402(13) 0.0283(13) 0.0557(16) 0.0036(11) -0.0139(11) 0.0074(10)
C46 0.0459(13) 0.0226(11) 0.0373(13) -0.0010(9) -0.0038(10) -0.0100(10)

loop_
_atom_type_symbol
_atom_type_description
_atom_type_scat_dispersion_real
_atom_type_scat_dispersion_imag
_atom_type_scat_source
C C 0.0033 0.0016 'International Tables Vol C Tables 4.2.6.8 and 6.1.1.4'
H H 0.0000 0.0000 'International Tables Vol C Tables 4.2.6.8 and 6.1.1.4'
N N 0.0061 0.0033 'International Tables Vol C Tables 4.2.6.8 and 6.1.1.4'
O O 0.0106 0.0060 'International Tables Vol C Tables 4.2.6.8 and 6.1.1.4'
Cl Cl 0.1484 0.1585 'International Tables Vol C Tables 4.2.6.8 and 6.1.1.4'
Pd Pd -0.9988 1.0072 'International Tables Vol C Tables 4.2.6.8 and 6.1.1.4'

loop_
_geom_angle_atom_site_label_1
_geom_angle_atom_site_label_2
_geom_angle_atom_site_label_3
_geom_angle
C20 Pd1 O1 91.37(6)
C20 Pd1 N1 177.27(6)
O1 Pd1 N1 91.10(5)
C20 Pd1 Cl1 84.97(5)
O1 Pd1 Cl1 176.30(4)
N1 Pd1 Cl1 92.57(4)
C1 O1 Pd1 126.13(11)
C7 N1 C8 116.85(15)
C7 N1 Pd1 123.23(12)
C8 N1 Pd1 119.78(11)
C20 N2 C21 110.68(15)
C20 N2 C23 127.34(15)
C21 N2 C23 121.67(15)
C20 N3 C22 110.55(15)
C20 N3 C35 127.67(15)
C22 N3 C35 121.70(14)
O1 C1 C2 126.10(17)
O1 C1 C6 118.00(16)
C2 C1 C6 115.90(17)
C3 C2 C1 119.78(17)
C3 C2 C7 116.91(16)
C1 C2 C7 123.24(17)
C4 C3 C2 122.42(17)
C4 C3 H3 118.8
C2 C3 H3 118.8
C3 C4 C5 118.01(18)
C3 C4 H4 121.0
C5 C4 H4 121.0
C6 C5 C4 121.23(18)
C6 C5 H5 119.4
C4 C5 H5 119.4
C5 C6 C1 122.21(17)
C5 C6 H6 118.9
C1 C6 H6 118.9
N1 C7 C2 127.88(16)
N1 C7 H7 116.1
C2 C7 H7 116.1
C13 C8 C9 122.41(16)
C13 C8 N1 118.20(16)
C9 C8 N1 119.31(16)
C10 C9 C8 117.27(17)
C10 C9 C14 120.87(17)
C8 C9 C14 121.86(16)
C11 C10 C9 121.27(18)
C11 C10 H10 119.4
C9 C10 H10 119.4
C10 C11 C12 120.15(17)
C10 C11 H11 119.9
C12 C11 H11 119.9
C11 C12 C13 121.13(18)
C11 C12 H12 119.4
C13 C12 H12 119.4
C8 C13 C12 117.75(18)
C8 C13 C17 122.98(17)
C12 C13 C17 119.27(17)
C9 C14 C15 113.47(18)
C9 C14 C16 110.65(18)
C15 C14 C16 110.14(18)
C9 C14 H14 107.4
C15 C14 H14 107.4
C16 C14 H14 107.4
C14 C15 H15A 109.5
C14 C15 H15B 109.5
H15A C15 H15B 109.5
C14 C15 H15C 109.5
H15A C15 H15C 109.5
H15B C15 H15C 109.5
C14 C16 H16A 109.5
C14 C16 H16B 109.5
H16A C16 H16B 109.5
C14 C16 H16C 109.5
H16A C16 H16C 109.5
H16B C16 H16C 109.5
C18 C17 C13 111.02(19)
C18 C17 C19 111.39(17)
C13 C17 C19 111.39(17)
C18 C17 H17 107.6
C13 C17 H17 107.6
C19 C17 H17 107.6
C17 C18 H18A 109.5
C17 C18 H18B 109.5
H18A C18 H18B 109.5
C17 C18 H18C 109.5
H18A C18 H18C 109.5
H18B C18 H18C 109.5
C17 C19 H19A 109.5
C17 C19 H19B 109.5
H19A C19 H19B 109.5
C17 C19 H19C 109.5
H19A C19 H19C 109.5
H19B C19 H19C 109.5
N2 C20 N3 104.75(15)
N2 C20 Pd1 128.49(12)
N3 C20 Pd1 126.26(13)
C22 C21 N2 106.92(16)
C22 C21 H21 126.5
N2 C21 H21 126.5
C21 C22 N3 107.09(15)
C21 C22 H22 126.5
N3 C22 H22 126.5
C24 C23 C28 123.59(16)
C24 C23 N2 117.43(16)
C28 C23 N2 118.73(16)
C25 C24 C23 116.99(17)
C25 C24 C29 120.91(17)
C23 C24 C29 122.04(16)
C26 C25 C24 121.27(18)
C26 C25 H25 119.4
C24 C25 H25 119.4
C27 C26 C25 120.05(17)
C27 C26 H26 120.0
C25 C26 H26 120.0
C26 C27 C28 121.53(18)
C26 C27 H27 119.2
C28 C27 H27 119.2
C27 C28 C23 116.54(18)
C27 C28 C32 120.34(17)
C23 C28 C32 123.09(16)
C24 C29 C31 113.17(16)
C24 C29 C30 110.03(16)
C31 C29 C30 108.55(16)
C24 C29 H29 108.3
C31 C29 H29 108.3
C30 C29 H29 108.3
C29 C30 H30A 109.5
C29 C30 H30B 109.5
H30A C30 H30B 109.5
C29 C30 H30C 109.5
H30A C30 H30C 109.5
H30B C30 H30C 109.5
C29 C31 H31A 109.5
C29 C31 H31B 109.5
H31A C31 H31B 109.5
C29 C31 H31C 109.5
H31A C31 H31C 109.5
H31B C31 H31C 109.5
C28 C32 C34 111.41(16)
C28 C32 C33 110.72(17)
C34 C32 C33 110.68(18)
C28 C32 H32 108.0
C34 C32 H32 108.0
C33 C32 H32 108.0
C32 C33 H33A 109.5
C32 C33 H33B 109.5
H33A C33 H33B 109.5
C32 C33 H33C 109.5
H33A C33 H33C 109.5
H33B C33 H33C 109.5
C32 C34 H34A 109.5
C32 C34 H34B 109.5
H34A C34 H34B 109.5
C32 C34 H34C 109.5
H34A C34 H34C 109.5
H34B C34 H34C 109.5
C40 C35 C36 122.73(17)
C40 C35 N3 118.79(17)
C36 C35 N3 118.24(16)
C37 C36 C35 117.16(17)
C37 C36 C41 119.70(18)
C35 C36 C41 123.11(17)
C38 C37 C36 121.3(2)
C38 C37 H37 119.3
C36 C37 H37 119.3
C37 C38 C39 120.60(19)
C37 C38 H38 119.7
C39 C38 H38 119.7
C38 C39 C40 120.99(19)
C38 C39 H39 119.5
C40 C39 H39 119.5
C35 C40 C39 117.20(19)
C35 C40 C44 123.42(17)
C39 C40 C44 119.38(17)
C36 C41 C42 110.03(18)
C36 C41 C43 112.65(17)
C42 C41 C43 111.43(19)
C36 C41 H41 107.5
C42 C41 H41 107.5
C43 C41 H41 107.5
C41 C42 H42A 109.5
C41 C42 H42B 109.5
H42A C42 H42B 109.5
C41 C42 H42C 109.5
H42A C42 H42C 109.5
H42B C42 H42C 109.5
C41 C43 H43A 109.5
C41 C43 H43B 109.5
H43A C43 H43B 109.5
C41 C43 H43C 109.5
H43A C43 H43C 109.5
H43B C43 H43C 109.5
C40 C44 C45 110.93(16)
C40 C44 C46 111.17(18)
C45 C44 C46 110.41(18)
C40 C44 H44 108.1
C45 C44 H44 108.1
C46 C44 H44 108.1
C44 C45 H45A 109.5
C44 C45 H45B 109.5
H45A C45 H45B 109.5
C44 C45 H45C 109.5
H45A C45 H45C 109.5
H45B C45 H45C 109.5
C44 C46 H46A 109.5
C44 C46 H46B 109.5
H46A C46 H46B 109.5
C44 C46 H46C 109.5
H46A C46 H46C 109.5
H46B C46 H46C 109.5

loop_
_geom_bond_atom_site_label_1
_geom_bond_atom_site_label_2
_geom_bond_distance
Pd1 C20 1.9879(17)
Pd1 O1 2.0282(13)
Pd1 N1 2.0685(15)
Pd1 Cl1 2.2861(5)
O1 C1 1.286(2)
N1 C7 1.287(2)
N1 C8 1.453(2)
N2 C20 1.355(2)
N2 C21 1.391(2)
N2 C23 1.452(2)
N3 C20 1.357(2)
N3 C22 1.390(2)
N3 C35 1.446(2)
C1 C2 1.426(2)
C1 C6 1.428(3)
C2 C3 1.414(3)
C2 C7 1.444(2)
C3 C4 1.371(3)
C3 H3 0.9500
C4 C5 1.401(3)
C4 H4 0.9500
C5 C6 1.370(3)
C5 H5 0.9500
C6 H6 0.9500
C7 H7 0.9500
C8 C13 1.394(2)
C8 C9 1.407(3)
C9 C10 1.402(2)
C9 C14 1.512(3)
C10 C11 1.378(3)
C10 H10 0.9500
C11 C12 1.382(3)
C11 H11 0.9500
C12 C13 1.400(3)
C12 H12 0.9500
C13 C17 1.526(3)
C14 C15 1.524(3)
C14 C16 1.527(3)
C14 H14 1.0000
C15 H15A 0.9800
C15 H15B 0.9800
C15 H15C 0.9800
C16 H16A 0.9800
C16 H16B 0.9800
C16 H16C 0.9800
C17 C18 1.524(3)
C17 C19 1.531(3)
C17 H17 1.0000
C18 H18A 0.9800
C18 H18B 0.9800
C18 H18C 0.9800
C19 H19A 0.9800
C19 H19B 0.9800
C19 H19C 0.9800
C21 C22 1.335(2)
C21 H21 0.9500
C22 H22 0.9500
C23 C24 1.398(3)
C23 C28 1.402(3)
C24 C25 1.397(2)
C24 C29 1.517(3)
C25 C26 1.386(3)
C25 H25 0.9500
C26 C27 1.383(3)
C26 H26 0.9500
C27 C28 1.401(3)
C27 H27 0.9500
C28 C32 1.519(3)
C29 C31 1.525(3)
C29 C30 1.542(3)
C29 H29 1.0000
C30 H30A 0.9800
C30 H30B 0.9800
C30 H30C 0.9800
C31 H31A 0.9800
C31 H31B 0.9800
C31 H31C 0.9800
C32 C34 1.527(3)
C32 C33 1.529(3)
C32 H32 1.0000
C33 H33A 0.9800
C33 H33B 0.9800
C33 H33C 0.9800
C34 H34A 0.9800
C34 H34B 0.9800
C34 H34C 0.9800
C35 C40 1.398(3)
C35 C36 1.406(3)
C36 C37 1.391(2)
C36 C41 1.519(3)
C37 C38 1.374(3)
C37 H37 0.9500
C38 C39 1.378(3)
C38 H38 0.9500
C39 C40 1.399(3)
C39 H39 0.9500
C40 C44 1.517(3)
C41 C42 1.520(3)
C41 C43 1.526(3)
C41 H41 1.0000
C42 H42A 0.9800
C42 H42B 0.9800
C42 H42C 0.9800
C43 H43A 0.9800
C43 H43B 0.9800
C43 H43C 0.9800
C44 C45 1.532(3)
C44 C46 1.538(3)
C44 H44 1.0000
C45 H45A 0.9800
C45 H45B 0.9800
C45 H45C 0.9800
C46 H46A 0.9800
C46 H46B 0.9800
C46 H46C 0.9800

loop_
_geom_torsion_atom_site_label_1
_geom_torsion_atom_site_label_2
_geom_torsion_atom_site_label_3
_geom_torsion_atom_site_label_4
_geom_torsion
C20 Pd1 O1 C1 167.63(15)
N1 Pd1 O1 C1 -13.52(15)
Cl1 Pd1 O1 C1 159.2(5)
C20 Pd1 N1 C7 167.0(13)
O1 Pd1 N1 C7 12.00(15)
Cl1 Pd1 N1 C7 -167.53(14)
C20 Pd1 N1 C8 -8.5(14)
O1 Pd1 N1 C8 -163.54(13)
Cl1 Pd1 N1 C8 16.92(12)
Pd1 O1 C1 C2 5.6(3)
Pd1 O1 C1 C6 -174.76(12)
O1 C1 C2 C3 -173.88(17)
C6 C1 C2 C3 6.5(2)
O1 C1 C2 C7 9.2(3)
C6 C1 C2 C7 -170.47(17)
C1 C2 C3 C4 -1.2(3)
C7 C2 C3 C4 175.94(17)
C2 C3 C4 C5 -3.6(3)
C3 C4 C5 C6 2.9(3)
C4 C5 C6 C1 2.8(3)
O1 C1 C6 C5 172.99(17)
C2 C1 C6 C5 -7.4(3)
C8 N1 C7 C2 172.69(17)
Pd1 N1 C7 C2 -3.0(3)
C3 C2 C7 N1 172.44(18)
C1 C2 C7 N1 -10.5(3)
C7 N1 C8 C13 -94.2(2)
Pd1 N1 C8 C13 81.63(19)
C7 N1 C8 C9 89.0(2)
Pd1 N1 C8 C9 -95.15(17)
C13 C8 C9 C10 -0.2(3)
N1 C8 C9 C10 176.40(17)
C13 C8 C9 C14 179.10(19)
N1 C8 C9 C14 -4.3(3)
C8 C9 C10 C11 -1.1(3)
C14 C9 C10 C11 179.53(18)
C9 C10 C11 C12 1.6(3)
C10 C11 C12 C13 -0.6(3)
C9 C8 C13 C12 1.1(3)
N1 C8 C13 C12 -175.57(17)
C9 C8 C13 C17 -179.69(18)
N1 C8 C13 C17 3.6(3)
C11 C12 C13 C8 -0.7(3)
C11 C12 C13 C17 -179.90(19)
C10 C9 C14 C15 -35.6(3)
C8 C9 C14 C15 145.11(19)
C10 C9 C14 C16 88.8(2)
C8 C9 C14 C16 -90.5(2)
C8 C13 C17 C18 -116.1(2)
C12 C13 C17 C18 63.1(2)
C8 C13 C17 C19 119.2(2)
C12 C13 C17 C19 -61.6(3)
C21 N2 C20 N3 1.25(19)
C23 N2 C20 N3 -172.49(16)
C21 N2 C20 Pd1 -170.96(13)
C23 N2 C20 Pd1 15.3(3)
C22 N3 C20 N2 -0.97(19)
C35 N3 C20 N2 175.76(16)
C22 N3 C20 Pd1 171.47(12)
C35 N3 C20 Pd1 -11.8(3)
O1 Pd1 C20 N2 -83.73(16)
N1 Pd1 C20 N2 121.2(13)
Cl1 Pd1 C20 N2 95.72(16)
O1 Pd1 C20 N3 105.62(15)
N1 Pd1 C20 N3 -49.4(14)
Cl1 Pd1 C20 N3 -74.92(15)
C20 N2 C21 C22 -1.1(2)
C23 N2 C21 C22 173.07(16)
N2 C21 C22 N3 0.4(2)
C20 N3 C22 C21 0.3(2)
C35 N3 C22 C21 -176.62(16)
C20 N2 C23 C24 88.1(2)
C21 N2 C23 C24 -85.0(2)
C20 N2 C23 C28 -97.4(2)
C21 N2 C23 C28 89.5(2)
C28 C23 C24 C25 2.2(3)
N2 C23 C24 C25 176.33(16)
C28 C23 C24 C29 -175.17(17)
N2 C23 C24 C29 -1.0(3)
C23 C24 C25 C26 -1.3(3)
C29 C24 C25 C26 176.09(17)
C24 C25 C26 C27 -0.5(3)
C25 C26 C27 C28 1.6(3)
C26 C27 C28 C23 -0.7(3)
C26 C27 C28 C32 -178.93(18)
C24 C23 C28 C27 -1.2(3)
N2 C23 C28 C27 -175.27(16)
C24 C23 C28 C32 176.95(17)
N2 C23 C28 C32 2.9(3)
C25 C24 C29 C31 33.3(2)
C23 C24 C29 C31 -149.43(18)
C25 C24 C29 C30 -88.3(2)
C23 C24 C29 C30 88.9(2)
C27 C28 C32 C34 -56.0(2)
C23 C28 C32 C34 125.9(2)
C27 C28 C32 C33 67.6(2)
C23 C28 C32 C33 -110.4(2)
C20 N3 C35 C40 114.9(2)
C22 N3 C35 C40 -68.7(2)
C20 N3 C35 C36 -70.6(2)
C22 N3 C35 C36 105.8(2)
C40 C35 C36 C37 0.1(3)
N3 C35 C36 C37 -174.17(15)
C40 C35 C36 C41 177.87(17)
N3 C35 C36 C41 3.6(3)
C35 C36 C37 C38 0.5(3)
C41 C36 C37 C38 -177.37(18)
C36 C37 C38 C39 -0.8(3)
C37 C38 C39 C40 0.4(3)
C36 C35 C40 C39 -0.4(3)
N3 C35 C40 C39 173.83(15)
C36 C35 C40 C44 179.18(16)
N3 C35 C40 C44 -6.6(3)
C38 C39 C40 C35 0.1(3)
C38 C39 C40 C44 -179.45(18)
C37 C36 C41 C42 85.6(2)
C35 C36 C41 C42 -92.1(2)
C37 C36 C41 C43 -39.4(2)
C35 C36 C41 C43 142.89(19)
C35 C40 C44 C45 109.4(2)
C39 C40 C44 C45 -71.0(2)
C35 C40 C44 C46 -127.3(2)
C39 C40 C44 C46 52.2(2)
